data_2238728
loop_
_publ_author_name
'Walter, Olaf'

_publ_section_title
;
 1-(5,5-Dimethoxypentyl)-3-methylimidazolium-2-carboxylate
;
_journal_coeditor_code HB7143
_journal_issue 11
_journal_name_full 'Acta Crystallographica Section E'
_journal_page_first o1611
_journal_paper_doi 10.1107/S1600536813027013
_journal_volume 69
_journal_year 2013
_chemical_formula_iupac 'C12 H20 N2 O4'
_chemical_formula_moiety 'C12 H20 N2 O4'
_chemical_formula_sum 'C12 H20 N2 O4'
_chemical_formula_weight 256.30
_chemical_name_systematic
;
1-(5,5-Dimethoxypentyl)-3-methylimidazolium-2-carboxylate
;
_space_group_crystal_system triclinic
_space_group_IT_number 2
_space_group_name_Hall '-P 1'
_space_group_name_H-M_alt 'P -1'
_symmetry_space_group_name_Hall '-P 1'
_symmetry_space_group_name_H-M 'P -1'
_atom_sites_solution_hydrogens geom
_atom_sites_solution_primary direct
_atom_sites_solution_secondary difmap
_audit_creation_method SHELXL-2013
_cell_angle_alpha 85.124(2)
_cell_angle_beta 85.542(2)
_cell_angle_gamma 72.938(2)
_cell_formula_units_Z 2
_cell_length_a 7.1943(8)
_cell_length_b 7.3259(8)
_cell_length_c 13.2263(15)
_cell_measurement_reflns_used 49
_cell_measurement_temperature 200(2)
_cell_measurement_theta_max 42.33
_cell_measurement_theta_min 2.811
_cell_volume 662.98(13)
_computing_cell_refinement 'SMART (Bruker, 1997)'
_computing_data_collection 'SMART (Bruker, 1997)'
_computing_data_reduction 'SAINT (Bruker, 1997)'
_computing_molecular_graphics 'XPMA (Zsolnai, 1996) and ORTEP-3 for Windows (Farrugia, 2012)'
_computing_publication_material 'publCIF (Westrip, 2010)'
_computing_structure_refinement 'SHELXL2013 (Sheldrick, 2013)'
_computing_structure_solution 'SHELXS97 (Sheldrick, 2008)'
_diffrn_ambient_temperature 200(2)
_diffrn_detector_area_resol_mean 8
_diffrn_measured_fraction_theta_full 0.998
_diffrn_measured_fraction_theta_max 0.968
_diffrn_measurement_device_type 'Siemens SMART CCD 1000'
_diffrn_measurement_method '\w scan'
_diffrn_radiation_monochromator graphite
_diffrn_radiation_source 'fine-focus sealed tube'
_diffrn_radiation_type MoK\a
_diffrn_radiation_wavelength 0.71073
_diffrn_reflns_av_R_equivalents 0.0230
_diffrn_reflns_limit_h_max 9
_diffrn_reflns_limit_h_min -9
_diffrn_reflns_limit_k_max 9
_diffrn_reflns_limit_k_min -9
_diffrn_reflns_limit_l_max 17
_diffrn_reflns_limit_l_min -17
_diffrn_reflns_number 8022
_diffrn_reflns_theta_full 25.000
_diffrn_reflns_theta_max 28.285
_diffrn_reflns_theta_min 1.548
_exptl_absorpt_coefficient_mu 0.096
_exptl_absorpt_correction_T_max 1
_exptl_absorpt_correction_T_min 0.940427
_exptl_absorpt_correction_type multi-scan
_exptl_absorpt_process_details '(SADABS; Bruker, 1997)'
_exptl_crystal_colour colourless
_exptl_crystal_density_diffrn 1.284
_exptl_crystal_description block
_exptl_crystal_F_000 276
_exptl_crystal_size_max 0.3
_exptl_crystal_size_mid 0.15
_exptl_crystal_size_min 0.15
_refine_diff_density_max 0.269
_refine_diff_density_min -0.322
_refine_ls_extinction_method none
_refine_ls_goodness_of_fit_ref 1.034
_refine_ls_hydrogen_treatment refU
_refine_ls_matrix_type full
_refine_ls_number_parameters 171
_refine_ls_number_reflns 3192
_refine_ls_number_restraints 0
_refine_ls_restrained_S_all 1.034
_refine_ls_R_factor_all 0.0900
_refine_ls_R_factor_gt 0.0539
_refine_ls_shift/su_max 0.000
_refine_ls_shift/su_mean 0.000
_refine_ls_structure_factor_coef Fsqd
_refine_ls_weighting_details
;
 w=1/[\s^2^(Fo^2^)+(0.1021P)^2^]
 where P=(Fo^2^+2Fc^2^)/3
;
_refine_ls_weighting_scheme calc
_refine_ls_wR_factor_gt 0.1598
_refine_ls_wR_factor_ref 0.1783
_reflns_number_gt 1962
_reflns_number_total 3192
_reflns_threshold_expression I>2\s(I)
_cod_data_source_file hb7143.cif
_cod_data_source_block I
_cod_database_code 2238728
_shelx_space_group_comment
;
The symmetry employed for this shelxl refinement is uniquely defined
by the following loop, which should always be used as a source of
symmetry information in preference to the above space-group names.
They are only intended as comments.
;
_shelxl_version_number 20.13

loop_
_space_group_symop_operation_xyz
'x, y, z'
'-x, -y, -z'

loop_
_atom_site_type_symbol
_atom_site_label
_atom_site_fract_x
_atom_site_fract_y
_atom_site_fract_z
_atom_site_U_iso_or_equiv
_atom_site_adp_type
_atom_site_calc_flag
_atom_site_occupancy
O O1 0.1515(2) -0.2046(2) 0.42195(13) 0.0450(4) Uani d 1
O O2 0.3946(2) -0.4369(2) 0.35645(13) 0.0472(4) Uani d 1
O O3 0.2709(3) 0.4306(3) -0.04153(13) 0.0594(5) Uani d 1
O O4 0.2379(3) 0.1828(3) -0.13125(14) 0.0745(6) Uani d 1
N N1 0.3940(2) 0.0490(2) 0.36421(11) 0.0254(4) Uani d 1
N N2 0.6433(2) -0.1977(2) 0.38760(11) 0.0252(4) Uani d 1
C C1 0.4498(3) -0.1435(2) 0.37745(13) 0.0239(4) Uani d 1
C C2 0.3182(3) -0.2742(3) 0.38566(15) 0.0298(5) Uani d 1
C C3 0.5536(3) 0.1147(3) 0.36567(15) 0.0297(5) Uani d 1
H H3 0.5545 0.2418 0.3572 0.030(4) Uiso calc 1
C C4 0.7090(3) -0.0391(3) 0.38158(14) 0.0303(5) Uani d 1
H H4 0.8366 -0.0377 0.3874 0.030(4) Uiso calc 1
C C5 0.7684(3) -0.3936(3) 0.40763(17) 0.0357(5) Uani d 1
H H5A 0.7251 -0.4468 0.4707 0.050(4) Uiso calc 1
H H5B 0.9005 -0.3916 0.4117 0.050(4) Uiso calc 1
H H5C 0.7616 -0.4704 0.3535 0.050(4) Uiso calc 1
C C6 0.1956(3) 0.1756(3) 0.34690(15) 0.0304(5) Uani d 1
H H6A 0.1940 0.3076 0.3510 0.040(2) Uiso calc 1
H H6B 0.1056 0.1465 0.3999 0.040(2) Uiso calc 1
C C7 0.1284(3) 0.1521(3) 0.24391(16) 0.0374(5) Uani d 1
H H7A 0.1252 0.0210 0.2416 0.040(2) Uiso calc 1
H H7B -0.0036 0.2345 0.2374 0.040(2) Uiso calc 1
C C8 0.2543(3) 0.1980(3) 0.15374(17) 0.0438(6) Uani d 1
H H8A 0.2656 0.3258 0.1580 0.040(2) Uiso calc 1
H H8B 0.3838 0.1089 0.1566 0.040(2) Uiso calc 1
C C9 0.1725(4) 0.1868(4) 0.05333(18) 0.0491(6) Uani d 1
H H9A 0.0414 0.2734 0.0518 0.040(2) Uiso calc 1
H H9B 0.1635 0.0581 0.0491 0.040(2) Uiso calc 1
C C10 0.2915(4) 0.2362(4) -0.03937(18) 0.0577(7) Uani d 1
H H10 0.4288 0.1672 -0.0303 0.042(6) Uiso calc 1
C C11 0.4004(5) 0.4901(6) -0.1162(2) 0.0980(13) Uani d 1
H H11A 0.5322 0.4170 -0.1043 0.122(6) Uiso calc 1
H H11B 0.3865 0.6235 -0.1115 0.122(6) Uiso calc 1
H H11C 0.3692 0.4695 -0.1828 0.122(6) Uiso calc 1
C C12 0.0419(5) 0.2754(5) -0.1545(2) 0.0674(8) Uani d 1
H H12A -0.0435 0.2222 -0.1100 0.122(6) Uiso calc 1
H H12B 0.0242 0.2570 -0.2237 0.122(6) Uiso calc 1
H H12C 0.0125 0.4098 -0.1455 0.122(6) Uiso calc 1

loop_
_atom_site_aniso_label
_atom_site_aniso_U_11
_atom_site_aniso_U_22
_atom_site_aniso_U_33
_atom_site_aniso_U_12
_atom_site_aniso_U_13
_atom_site_aniso_U_23
O1 0.0251(8) 0.0351(9) 0.0739(12) -0.0105(6) 0.0030(7) 0.0031(7)
O2 0.0530(10) 0.0268(8) 0.0648(11) -0.0175(7) 0.0080(8) -0.0088(7)
O3 0.0608(12) 0.0811(14) 0.0435(10) -0.0348(10) -0.0001(8) 0.0047(9)
O4 0.0951(16) 0.0718(14) 0.0456(11) -0.0059(12) -0.0002(11) -0.0108(9)
N1 0.0264(8) 0.0199(8) 0.0290(8) -0.0056(6) -0.0007(6) -0.0009(6)
N2 0.0236(8) 0.0233(8) 0.0276(8) -0.0058(6) -0.0001(6) 0.0000(6)
C1 0.0248(9) 0.0210(9) 0.0248(9) -0.0053(7) -0.0010(7) -0.0006(7)
C2 0.0325(11) 0.0247(10) 0.0336(11) -0.0114(8) -0.0063(8) 0.0051(8)
C3 0.0342(11) 0.0243(10) 0.0341(11) -0.0140(8) -0.0013(8) -0.0026(8)
C4 0.0285(10) 0.0331(11) 0.0327(11) -0.0147(9) -0.0006(8) -0.0019(8)
C5 0.0301(11) 0.0263(11) 0.0453(13) -0.0012(8) -0.0043(9) 0.0042(9)
C6 0.0272(10) 0.0211(9) 0.0390(11) -0.0015(8) -0.0019(8) 0.0004(8)
C7 0.0345(11) 0.0314(11) 0.0447(13) -0.0078(9) -0.0075(9) 0.0046(9)
C8 0.0398(13) 0.0454(13) 0.0421(13) -0.0077(10) -0.0037(10) 0.0043(10)
C9 0.0574(15) 0.0446(14) 0.0436(14) -0.0128(12) -0.0061(11) 0.0032(10)
C10 0.0615(17) 0.0628(18) 0.0388(14) -0.0021(14) -0.0043(12) -0.0029(12)
C11 0.079(2) 0.180(4) 0.0543(19) -0.076(3) -0.0008(16) 0.022(2)
C12 0.082(2) 0.082(2) 0.0481(16) -0.0391(18) -0.0070(15) -0.0028(14)

loop_
_atom_type_symbol
_atom_type_description
_atom_type_scat_dispersion_real
_atom_type_scat_dispersion_imag
_atom_type_scat_source
C C 0.0033 0.0016 'International Tables Vol C Tables 4.2.6.8 and 6.1.1.4'
H H 0.0000 0.0000 'International Tables Vol C Tables 4.2.6.8 and 6.1.1.4'
N N 0.0061 0.0033 'International Tables Vol C Tables 4.2.6.8 and 6.1.1.4'
O O 0.0106 0.0060 'International Tables Vol C Tables 4.2.6.8 and 6.1.1.4'

loop_
_geom_angle_atom_site_label_1
_geom_angle_atom_site_label_2
_geom_angle_atom_site_label_3
_geom_angle
C10 O3 C11 112.8(2)
C12 O4 C10 114.0(2)
C1 N1 C3 109.36(15)
C1 N1 C6 127.21(16)
C3 N1 C6 123.40(15)
C1 N2 C4 109.59(15)
C1 N2 C5 126.70(15)
C4 N2 C5 123.63(15)
N2 C1 N1 106.65(15)
N2 C1 C2 126.40(16)
N1 C1 C2 126.86(16)
O1 C2 O2 128.94(19)
O1 C2 C1 115.65(17)
O2 C2 C1 115.39(17)
C4 C3 N1 107.34(16)
C4 C3 H3 126.3
N1 C3 H3 126.3
C3 C4 N2 107.05(16)
C3 C4 H4 126.5
N2 C4 H4 126.5
N2 C5 H5A 109.5
N2 C5 H5B 109.5
H5A C5 H5B 109.5
N2 C5 H5C 109.5
H5A C5 H5C 109.5
H5B C5 H5C 109.5
N1 C6 C7 111.91(15)
N1 C6 H6A 109.2
C7 C6 H6A 109.2
N1 C6 H6B 109.2
C7 C6 H6B 109.2
H6A C6 H6B 107.9
C8 C7 C6 114.69(18)
C8 C7 H7A 108.6
C6 C7 H7A 108.6
C8 C7 H7B 108.6
C6 C7 H7B 108.6
H7A C7 H7B 107.6
C9 C8 C7 112.45(19)
C9 C8 H8A 109.1
C7 C8 H8A 109.1
C9 C8 H8B 109.1
C7 C8 H8B 109.1
H8A C8 H8B 107.8
C8 C9 C10 114.3(2)
C8 C9 H9A 108.7
C10 C9 H9A 108.7
C8 C9 H9B 108.7
C10 C9 H9B 108.7
H9A C9 H9B 107.6
O3 C10 O4 112.1(2)
O3 C10 C9 107.4(2)
O4 C10 C9 112.8(2)
O3 C10 H10 108.1
O4 C10 H10 108.1
C9 C10 H10 108.1
O3 C11 H11A 109.5
O3 C11 H11B 109.5
H11A C11 H11B 109.5
O3 C11 H11C 109.5
H11A C11 H11C 109.5
H11B C11 H11C 109.5
O4 C12 H12A 109.5
O4 C12 H12B 109.5
H12A C12 H12B 109.5
O4 C12 H12C 109.5
H12A C12 H12C 109.5
H12B C12 H12C 109.5

loop_
_geom_bond_atom_site_label_1
_geom_bond_atom_site_label_2
_geom_bond_distance
O1 C2 1.234(2)
O2 C2 1.238(2)
O3 C10 1.386(3)
O3 C11 1.433(3)
O4 C12 1.419(3)
O4 C10 1.421(3)
N1 C1 1.348(2)
N1 C3 1.371(2)
N1 C6 1.479(2)
N2 C1 1.345(2)
N2 C4 1.372(2)
N2 C5 1.468(2)
C1 C2 1.524(3)
C3 C4 1.349(3)
C3 H3 0.9300
C4 H4 0.9300
C5 H5A 0.9600
C5 H5B 0.9600
C5 H5C 0.9600
C6 C7 1.520(3)
C6 H6A 0.9700
C6 H6B 0.9700
C7 C8 1.516(3)
C7 H7A 0.9700
C7 H7B 0.9700
C8 C9 1.512(3)
C8 H8A 0.9700
C8 H8B 0.9700
C9 C10 1.520(3)
C9 H9A 0.9700
C9 H9B 0.9700
C10 H10 0.9800
C11 H11A 0.9600
C11 H11B 0.9600
C11 H11C 0.9600
C12 H12A 0.9600
C12 H12B 0.9600
C12 H12C 0.9600

loop_
_geom_hbond_atom_site_label_D
_geom_hbond_atom_site_label_H
_geom_hbond_atom_site_label_A
_geom_hbond_site_symmetry_A
_geom_hbond_distance_DH
_geom_hbond_distance_HA
_geom_hbond_distance_DA
_geom_hbond_angle_DHA
C3 H3 O2 1_565 0.93 2.30 3.141(2) 151
C4 H4 O1 1_655 0.93 2.30 3.127(2) 148
